data_7203655
loop_
_publ_author_name
'Burke, Nichola J.'
'Burrows, Andrew D.'
'Mahon, Mary F.'
'Warren, John E.'

_publ_section_title
;
 Structural manipulation through control of hydrogen bonding faces: the
 effects of cation substitution on the guanidinium sulfonate structure
;
_journal_issue 12
_journal_name_full CrystEngComm
_journal_page_first 931
_journal_paper_doi 10.1039/b612883a
_journal_volume 8
_journal_year 2006
_chemical_formula_sum 'C12 H15 N3 O3 S'
_chemical_formula_weight 281.33
_chemical_name_systematic
;
?
;
_space_group_IT_number 14
_symmetry_cell_setting monoclinic
_symmetry_space_group_name_Hall '-P 2ybc'
_symmetry_space_group_name_H-M 'P 1 21/c 1'
_atom_sites_solution_hydrogens geom
_atom_sites_solution_primary direct
_atom_sites_solution_secondary difmap
_audit_creation_method SHELXL-97
_cell_angle_alpha 90.00
_cell_angle_beta 92.953(1)
_cell_angle_gamma 90.00
_cell_formula_units_Z 8
_cell_length_a 8.7420(2)
_cell_length_b 28.3960(5)
_cell_length_c 10.8770(2)
_cell_measurement_temperature 150(2)
_cell_volume 2696.50(9)
_computing_cell_refinement 'HKL Scalepack (Otwinowski & Minor 1997)'
_computing_data_reduction 'Denzo & Scalepack (Otwinowski & Minor, 1997)'
_computing_molecular_graphics 'ORTEX (P.McArdle, 1995)'
_computing_publication_material 'SHELXL-97/2 (Sheldrick,1997)'
_computing_structure_refinement 'SHELXL-97 (Sheldrick, 1997)'
_computing_structure_solution 'SHELXS-97 (Sheldrick, 1990)'
_diffrn_ambient_temperature 150(2)
_diffrn_measured_fraction_theta_full 0.981
_diffrn_measured_fraction_theta_max 0.981
_diffrn_measurement_device_type KappaCCD
_diffrn_measurement_method KappaCCD
_diffrn_radiation_monochromator graphite
_diffrn_radiation_source 'fine-focus sealed tube'
_diffrn_radiation_type MoK\a
_diffrn_radiation_wavelength 0.71073
_diffrn_reflns_av_R_equivalents 0.0831
_diffrn_reflns_av_sigmaI/netI 0.0644
_diffrn_reflns_limit_h_max 11
_diffrn_reflns_limit_h_min -11
_diffrn_reflns_limit_k_max 36
_diffrn_reflns_limit_k_min -36
_diffrn_reflns_limit_l_max 14
_diffrn_reflns_limit_l_min -14
_diffrn_reflns_number 31192
_diffrn_reflns_theta_full 27.45
_diffrn_reflns_theta_max 27.45
_diffrn_reflns_theta_min 3.63
_exptl_absorpt_coefficient_mu 0.248
_exptl_absorpt_correction_T_max 1.089
_exptl_absorpt_correction_T_min 0.936
_exptl_absorpt_correction_type multi-scan
_exptl_absorpt_process_details
;
?
;
_exptl_crystal_colour Colourless
_exptl_crystal_density_diffrn 1.386
_exptl_crystal_density_method 'not measured'
_exptl_crystal_description Block
_exptl_crystal_F_000 1184
_exptl_crystal_size_max 0.63
_exptl_crystal_size_mid 0.38
_exptl_crystal_size_min 0.03
_refine_diff_density_max 0.325
_refine_diff_density_min -0.436
_refine_diff_density_rms 0.066
_refine_ls_extinction_coef 0.0043(6)
_refine_ls_extinction_expression Fc^*^=kFc[1+0.001xFc^2^\l^3^/sin(2\q)]^-1/4^
_refine_ls_extinction_method SHELXL
_refine_ls_goodness_of_fit_ref 1.051
_refine_ls_hydrogen_treatment constr
_refine_ls_matrix_type full
_refine_ls_number_parameters 346
_refine_ls_number_reflns 6046
_refine_ls_number_restraints 0
_refine_ls_restrained_S_all 1.051
_refine_ls_R_factor_all 0.0925
_refine_ls_R_factor_gt 0.0529
_refine_ls_shift/su_max 0.000
_refine_ls_shift/su_mean 0.000
_refine_ls_structure_factor_coef Fsqd
_refine_ls_weighting_details 'calc w=1/[\s^2^(Fo^2^)+(0.0436P)^2^+1.8498P] where P=(Fo^2^+2Fc^2^)/3'
_refine_ls_weighting_scheme calc
_refine_ls_wR_factor_gt 0.1098
_refine_ls_wR_factor_ref 0.1255
_reflns_number_gt 4174
_reflns_number_total 6046
_reflns_threshold_expression >2sigma(I)
_cod_data_source_file b612883a.txt
_cod_data_source_block compound_2a_k03njb2
_cod_depositor_comments
;
The following automatic conversions were performed:
'_symmetry_cell_setting' value 'Monoclinic' changed to 'monoclinic'
according to '/home/saulius/struct/CIF-dictionaries/cif_core.dic'
dictionary named 'cif_core.dic' version 2.4.1 from
2010-06-29.

'_exptl_absorpt_correction_type' value 'Multi-Scan' changed
to 'multi-scan' according to
'/home/saulius/struct/CIF-dictionaries/cif_core.dic' dictionary named
'cif_core.dic' version 2.4.1 from 2010-06-29.

Automatic conversion script
Id: cif_fix_enum 1527 2010-12-29 10:47:43Z saulius 
;
_cod_original_sg_symbol_H-M P21/c
_cod_database_code 7203655

loop_
_symmetry_equiv_pos_as_xyz
'x, y, z'
'-x, y+1/2, -z+1/2'
'-x, -y, -z'
'x, -y-1/2, z-1/2'

loop_
_atom_site_label
_atom_site_type_symbol
_atom_site_fract_x
_atom_site_fract_y
_atom_site_fract_z
_atom_site_U_iso_or_equiv
_atom_site_adp_type
_atom_site_occupancy
_atom_site_symmetry_multiplicity
_atom_site_calc_flag
_atom_site_refinement_flags
_atom_site_disorder_assembly
_atom_site_disorder_group
S1 S 0.70744(6) 0.08632(2) 0.99879(5) 0.02310(16) Uani 1 1 d . . .
S2 S 0.21310(6) 0.08385(2) 0.52793(5) 0.02275(16) Uani 1 1 d . . .
O1 O 0.7561(2) 0.05590(6) 0.90122(15) 0.0330(4) Uani 1 1 d . . .
O2 O 0.82160(18) 0.09029(6) 1.10024(14) 0.0279(4) Uani 1 1 d . . .
O3 O 0.55785(18) 0.07312(6) 1.04028(14) 0.0313(4) Uani 1 1 d . . .
O4 O 0.26008(19) 0.08747(6) 0.40311(14) 0.0313(4) Uani 1 1 d . . .
O5 O 0.33244(17) 0.06396(6) 0.61170(14) 0.0264(4) Uani 1 1 d . . .
O6 O 0.06839(18) 0.05921(6) 0.53886(15) 0.0298(4) Uani 1 1 d . . .
N1 N 1.0495(2) 0.03434(8) 0.80830(17) 0.0311(5) Uani 1 1 d . . .
H1B H 1.0761 0.0286 0.7328 0.037 Uiso 1 1 calc R . .
H1A H 0.9520 0.0350 0.8248 0.037 Uiso 1 1 calc R . .
N2 N 1.1142(2) 0.04983(7) 1.01116(17) 0.0254(4) Uani 1 1 d . . .
H2A H 1.0154 0.0512 1.0227 0.031 Uiso 1 1 calc R . .
N3 N 1.3033(2) 0.04094(7) 0.87312(18) 0.0294(5) Uani 1 1 d . . .
H3A H 1.3743 0.0455 0.9322 0.035 Uiso 1 1 calc R . .
H3B H 1.3297 0.0357 0.7974 0.035 Uiso 1 1 calc R . .
N4 N 0.5440(2) 0.05837(8) 0.30297(17) 0.0305(5) Uani 1 1 d . . .
H4A H 0.4481 0.0576 0.3239 0.037 Uiso 1 1 calc R . .
H4B H 0.5650 0.0616 0.2252 0.037 Uiso 1 1 calc R . .
N5 N 0.6222(2) 0.04994(7) 0.50518(16) 0.0256(5) Uani 1 1 d . . .
H5A H 0.5245 0.0496 0.5212 0.031 Uiso 1 1 calc R . .
N6 N 0.8013(2) 0.05562(7) 0.35735(17) 0.0258(5) Uani 1 1 d . . .
H6A H 0.8762 0.0530 0.4142 0.031 Uiso 1 1 calc R . .
H6B H 0.8223 0.0588 0.2795 0.031 Uiso 1 1 calc R . .
C1 C 1.1572(3) 0.04199(8) 0.8981(2) 0.0238(5) Uani 1 1 d . . .
C2 C 1.2195(3) 0.05630(9) 1.1174(2) 0.0264(5) Uani 1 1 d . . .
H2D H 1.2877 0.0290 1.1260 0.040 Uiso 1 1 calc R . .
H2B H 1.1614 0.0595 1.1916 0.040 Uiso 1 1 calc R . .
H2C H 1.2805 0.0848 1.1063 0.040 Uiso 1 1 calc R . .
C3 C 0.6827(3) 0.14277(8) 0.9319(2) 0.0235(5) Uani 1 1 d . . .
C4 C 0.7464(3) 0.18183(9) 0.9862(2) 0.0287(6) Uani 1 1 d . . .
H4 H 0.8088 0.1789 1.0600 0.034 Uiso 1 1 calc R . .
C5 C 0.7194(3) 0.22697(9) 0.9325(2) 0.0328(6) Uani 1 1 d . . .
C6 C 0.7800(4) 0.26861(10) 0.9881(3) 0.0497(8) Uani 1 1 d . . .
H6 H 0.8406 0.2667 1.0630 0.060 Uiso 1 1 calc R . .
C7 C 0.7520(4) 0.31136(11) 0.9347(3) 0.0624(10) Uani 1 1 d . . .
H7 H 0.7933 0.3390 0.9727 0.075 Uiso 1 1 calc R . .
C8 C 0.6634(4) 0.31493(11) 0.8251(3) 0.0610(9) Uani 1 1 d . . .
H8 H 0.6451 0.3450 0.7888 0.073 Uiso 1 1 calc R . .
C9 C 0.6028(4) 0.27576(10) 0.7695(3) 0.0495(8) Uani 1 1 d . . .
H9 H 0.5424 0.2787 0.6948 0.059 Uiso 1 1 calc R . .
C10 C 0.6292(3) 0.23055(9) 0.8222(2) 0.0343(6) Uani 1 1 d . . .
C11 C 0.5664(3) 0.18916(10) 0.7676(2) 0.0397(7) Uani 1 1 d . . .
H11 H 0.5060 0.1913 0.6927 0.048 Uiso 1 1 calc R . .
C12 C 0.5913(3) 0.14613(9) 0.8210(2) 0.0331(6) Uani 1 1 d . . .
H12 H 0.5475 0.1186 0.7839 0.040 Uiso 1 1 calc R . .
C13 C 0.6570(3) 0.05472(8) 0.3889(2) 0.0224(5) Uani 1 1 d . . .
C14 C 0.7333(3) 0.04524(9) 0.6080(2) 0.0299(6) Uani 1 1 d . . .
H14A H 0.8037 0.0194 0.5919 0.045 Uiso 1 1 calc R . .
H14B H 0.6800 0.0385 0.6832 0.045 Uiso 1 1 calc R . .
H14C H 0.7913 0.0746 0.6185 0.045 Uiso 1 1 calc R . .
C15 C 0.1818(3) 0.14203(9) 0.5806(2) 0.0270(5) Uani 1 1 d . . .
C16 C 0.0964(3) 0.14835(10) 0.6867(2) 0.0359(6) Uani 1 1 d . . .
H16 H 0.0547 0.1218 0.7261 0.043 Uiso 1 1 calc R . .
C17 C 0.0738(3) 0.19237(10) 0.7328(2) 0.0399(7) Uani 1 1 d . . .
H17 H 0.0178 0.1963 0.8047 0.048 Uiso 1 1 calc R . .
C18 C 0.1334(3) 0.23191(10) 0.6738(2) 0.0366(6) Uani 1 1 d . . .
C19 C 0.1078(4) 0.27882(11) 0.7191(3) 0.0497(8) Uani 1 1 d . . .
H19 H 0.0508 0.2834 0.7901 0.060 Uiso 1 1 calc R . .
C20 C 0.1656(4) 0.31625(11) 0.6599(3) 0.0591(9) Uani 1 1 d . . .
H20 H 0.1484 0.3471 0.6901 0.071 Uiso 1 1 calc R . .
C21 C 0.2505(4) 0.31033(11) 0.5546(3) 0.0577(9) Uani 1 1 d . . .
H21 H 0.2907 0.3371 0.5151 0.069 Uiso 1 1 calc R . .
C22 C 0.2757(4) 0.26619(11) 0.5085(3) 0.0478(8) Uani 1 1 d . . .
H22 H 0.3319 0.2624 0.4367 0.057 Uiso 1 1 calc R . .
C23 C 0.2177(3) 0.22658(9) 0.5686(2) 0.0338(6) Uani 1 1 d . . .
C24 C 0.2408(3) 0.17955(9) 0.5219(2) 0.0316(6) Uani 1 1 d . . .
H24 H 0.2970 0.1749 0.4505 0.038 Uiso 1 1 calc R . .

loop_
_atom_site_aniso_label
_atom_site_aniso_U_11
_atom_site_aniso_U_22
_atom_site_aniso_U_33
_atom_site_aniso_U_23
_atom_site_aniso_U_13
_atom_site_aniso_U_12
S1 0.0233(3) 0.0274(3) 0.0186(3) 0.0017(2) 0.0010(2) 0.0013(2)
S2 0.0218(3) 0.0282(3) 0.0183(3) -0.0019(2) 0.0004(2) 0.0007(2)
O1 0.0438(11) 0.0303(10) 0.0252(9) -0.0005(8) 0.0058(8) 0.0076(8)
O2 0.0264(9) 0.0345(10) 0.0223(8) 0.0054(7) -0.0023(7) 0.0015(7)
O3 0.0248(9) 0.0432(11) 0.0258(9) 0.0059(8) 0.0003(7) -0.0046(8)
O4 0.0346(10) 0.0391(11) 0.0204(8) -0.0006(8) 0.0033(7) 0.0041(8)
O5 0.0237(9) 0.0340(10) 0.0214(8) 0.0012(7) 0.0010(7) 0.0049(7)
O6 0.0220(9) 0.0367(10) 0.0305(9) -0.0036(8) 0.0005(7) -0.0046(7)
N1 0.0278(12) 0.0456(14) 0.0199(11) 0.0008(9) 0.0000(9) -0.0046(9)
N2 0.0199(10) 0.0344(12) 0.0220(10) 0.0020(9) 0.0021(8) 0.0003(8)
N3 0.0244(11) 0.0442(13) 0.0195(10) -0.0035(9) 0.0013(8) -0.0027(9)
N4 0.0222(11) 0.0519(15) 0.0174(10) 0.0014(9) -0.0004(8) 0.0001(10)
N5 0.0196(10) 0.0394(12) 0.0179(10) 0.0001(9) 0.0016(8) 0.0000(9)
N6 0.0225(11) 0.0383(12) 0.0165(10) 0.0015(9) -0.0001(8) 0.0010(9)
C1 0.0250(13) 0.0258(13) 0.0205(12) 0.0032(9) 0.0009(10) -0.0007(10)
C2 0.0291(13) 0.0297(13) 0.0203(12) -0.0017(10) -0.0001(10) -0.0017(10)
C3 0.0219(12) 0.0284(13) 0.0204(11) 0.0019(10) 0.0030(9) 0.0015(10)
C4 0.0302(14) 0.0314(14) 0.0240(12) 0.0012(10) -0.0016(10) -0.0015(10)
C5 0.0367(15) 0.0303(15) 0.0316(14) -0.0004(11) 0.0044(11) -0.0001(11)
C6 0.068(2) 0.0351(17) 0.0456(18) -0.0012(14) -0.0034(16) -0.0089(15)
C7 0.094(3) 0.0326(18) 0.061(2) -0.0033(16) 0.006(2) -0.0106(17)
C8 0.098(3) 0.0288(17) 0.057(2) 0.0077(15) 0.009(2) 0.0064(17)
C9 0.069(2) 0.0362(17) 0.0424(17) 0.0107(14) -0.0008(15) 0.0073(15)
C10 0.0422(16) 0.0294(15) 0.0315(14) 0.0052(11) 0.0038(12) 0.0057(12)
C11 0.0487(17) 0.0401(17) 0.0289(14) 0.0018(12) -0.0107(12) 0.0068(13)
C12 0.0400(15) 0.0315(14) 0.0270(13) -0.0011(11) -0.0074(11) 0.0033(11)
C13 0.0236(13) 0.0227(12) 0.0208(12) -0.0022(9) 0.0009(9) 0.0012(9)
C14 0.0256(13) 0.0442(16) 0.0195(12) 0.0019(11) -0.0010(10) 0.0005(11)
C15 0.0259(13) 0.0313(14) 0.0231(12) 0.0003(10) -0.0052(10) 0.0019(10)
C16 0.0413(16) 0.0337(15) 0.0331(14) -0.0024(12) 0.0065(12) 0.0042(12)
C17 0.0485(17) 0.0406(17) 0.0314(15) -0.0026(12) 0.0095(13) 0.0042(13)
C18 0.0414(16) 0.0385(16) 0.0295(14) 0.0018(12) -0.0027(12) 0.0025(12)
C19 0.069(2) 0.0367(17) 0.0434(17) -0.0078(14) -0.0004(15) 0.0046(15)
C20 0.093(3) 0.0298(17) 0.054(2) -0.0028(15) -0.0028(19) 0.0009(16)
C21 0.083(3) 0.0356(18) 0.055(2) -0.0013(15) 0.0048(18) -0.0087(17)
C22 0.062(2) 0.0415(18) 0.0401(17) 0.0028(14) 0.0073(14) -0.0084(15)
C23 0.0365(15) 0.0362(16) 0.0280(14) 0.0045(11) -0.0038(11) -0.0013(12)
C24 0.0322(14) 0.0366(15) 0.0253(13) -0.0009(11) -0.0034(11) 0.0006(11)

loop_
_atom_type_symbol
_atom_type_description
_atom_type_scat_dispersion_real
_atom_type_scat_dispersion_imag
_atom_type_scat_source
C C 0.0033 0.0016 'International Tables Vol C Tables 4.2.6.8 and 6.1.1.4'
H H 0.0000 0.0000 'International Tables Vol C Tables 4.2.6.8 and 6.1.1.4'
N N 0.0061 0.0033 'International Tables Vol C Tables 4.2.6.8 and 6.1.1.4'
S S 0.1246 0.1234 'International Tables Vol C Tables 4.2.6.8 and 6.1.1.4'
O O 0.0106 0.0060 'International Tables Vol C Tables 4.2.6.8 and 6.1.1.4'

loop_
_geom_angle_atom_site_label_1
_geom_angle_atom_site_label_2
_geom_angle_atom_site_label_3
_geom_angle
_geom_angle_site_symmetry_1
_geom_angle_site_symmetry_3
_geom_angle_publ_flag
O1 S1 O2 112.73(10) . . ?
O1 S1 O3 112.09(11) . . ?
O2 S1 O3 112.19(9) . . ?
O1 S1 C3 105.84(10) . . ?
O2 S1 C3 107.87(10) . . ?
O3 S1 C3 105.56(11) . . ?
O4 S2 O6 113.70(10) . . ?
O4 S2 O5 112.67(10) . . ?
O6 S2 O5 111.00(10) . . ?
O4 S2 C15 107.08(11) . . ?
O6 S2 C15 105.78(11) . . ?
O5 S2 C15 105.98(10) . . ?
C1 N2 C2 124.25(19) . . ?
C13 N5 C14 124.68(19) . . ?
N3 C1 N2 121.3(2) . . ?
N3 C1 N1 119.9(2) . . ?
N2 C1 N1 118.9(2) . . ?
C4 C3 C12 121.0(2) . . ?
C4 C3 S1 121.35(18) . . ?
C12 C3 S1 117.62(18) . . ?
C3 C4 C5 119.9(2) . . ?
C10 C5 C6 119.0(2) . . ?
C10 C5 C4 119.3(2) . . ?
C6 C5 C4 121.7(2) . . ?
C7 C6 C5 120.4(3) . . ?
C6 C7 C8 120.7(3) . . ?
C9 C8 C7 120.6(3) . . ?
C8 C9 C10 120.5(3) . . ?
C5 C10 C11 119.1(2) . . ?
C5 C10 C9 118.8(3) . . ?
C11 C10 C9 122.0(3) . . ?
C12 C11 C10 121.0(2) . . ?
C11 C12 C3 119.5(2) . . ?
N5 C13 N6 121.3(2) . . ?
N5 C13 N4 118.8(2) . . ?
N6 C13 N4 120.0(2) . . ?
C24 C15 C16 120.8(2) . . ?
C24 C15 S2 120.71(19) . . ?
C16 C15 S2 118.49(19) . . ?
C17 C16 C15 120.5(3) . . ?
C16 C17 C18 120.0(3) . . ?
C23 C18 C17 120.6(3) . . ?
C23 C18 C19 118.4(3) . . ?
C17 C18 C19 120.9(3) . . ?
C20 C19 C18 119.7(3) . . ?
C19 C20 C21 121.2(3) . . ?
C22 C21 C20 120.5(3) . . ?
C21 C22 C23 119.5(3) . . ?
C18 C23 C22 120.7(3) . . ?
C18 C23 C24 118.4(2) . . ?
C22 C23 C24 121.0(2) . . ?
C15 C24 C23 119.8(2) . . ?

loop_
_geom_bond_atom_site_label_1
_geom_bond_atom_site_label_2
_geom_bond_distance
_geom_bond_site_symmetry_2
_geom_bond_publ_flag
S1 O1 1.4491(17) . ?
S1 O2 1.4536(16) . ?
S1 O3 1.4543(17) . ?
S1 C3 1.769(2) . ?
S2 O4 1.4422(16) . ?
S2 O6 1.4558(17) . ?
S2 O5 1.4627(16) . ?
S2 C15 1.774(3) . ?
N1 C1 1.339(3) . ?
N2 C1 1.323(3) . ?
N2 C2 1.451(3) . ?
N3 C1 1.320(3) . ?
N4 C13 1.329(3) . ?
N5 C13 1.323(3) . ?
N5 C14 1.449(3) . ?
N6 C13 1.325(3) . ?
C3 C4 1.362(3) . ?
C3 C12 1.415(3) . ?
C4 C5 1.424(3) . ?
C5 C10 1.405(4) . ?
C5 C6 1.419(4) . ?
C6 C7 1.362(4) . ?
C7 C8 1.391(5) . ?
C8 C9 1.360(4) . ?
C9 C10 1.420(4) . ?
C10 C11 1.414(4) . ?
C11 C12 1.365(4) . ?
C15 C24 1.357(3) . ?
C15 C16 1.418(3) . ?
C16 C17 1.365(4) . ?
C17 C18 1.407(4) . ?
C18 C23 1.401(4) . ?
C18 C19 1.442(4) . ?
C19 C20 1.353(4) . ?
C20 C21 1.407(5) . ?
C21 C22 1.372(4) . ?
C22 C23 1.408(4) . ?
C23 C24 1.446(4) . ?
